data_7219091
loop_
_publ_author_name
'Yang, Jian'
'Xie, Gui-Dan'
'Chen, Xue-Fei'
'Wu, Duo'
'Lin, Xiao-Ming'
'Zhang, Gang'
'Cai, Yue-Peng'

_publ_section_title
;
 A series of variable coordination polymers based on flexible aromatic
 carboxylates
;
_journal_issue 6
_journal_name_full CrystEngComm
_journal_page_first 1326
_journal_paper_doi 10.1039/C4CE01994F
_journal_volume 17
_journal_year 2015
_chemical_formula_sum 'C30 H22 Cu N4 O4'
_chemical_formula_weight 566.06
_chemical_name_systematic
; 
 ? 
;
_space_group_IT_number 14
_symmetry_cell_setting monoclinic
_symmetry_space_group_name_Hall '-P 2yn'
_symmetry_space_group_name_H-M 'P 1 21/n 1'
_atom_sites_solution_hydrogens geom
_atom_sites_solution_primary direct
_atom_sites_solution_secondary difmap
_audit_creation_method SHELXL-97
_audit_update_record
;
2014-09-28 deposited with the CCDC.
2014-12-12 downloaded from the CCDC.
;
_cell_angle_alpha 90.00
_cell_angle_beta 96.230(3)
_cell_angle_gamma 90.00
_cell_formula_units_Z 2
_cell_length_a 14.578(3)
_cell_length_b 5.8741(14)
_cell_length_c 15.358(4)
_cell_measurement_reflns_used 2734
_cell_measurement_temperature 296(2)
_cell_measurement_theta_max 27.91
_cell_measurement_theta_min 2.67
_cell_volume 1307.4(5)
_computing_cell_refinement 'Bruker SAINT'
_computing_data_collection 'Bruker APEX2'
_computing_data_reduction 'Bruker SAINT'
_computing_molecular_graphics 'Bruker SHELXTL'
_computing_publication_material 'Bruker SHELXTL'
_computing_structure_refinement 'SHELXL-97 (Sheldrick, 2008)'
_computing_structure_solution 'SHELXS-97 (Sheldrick, 2008)'
_diffrn_ambient_temperature 296(2)
_diffrn_measured_fraction_theta_full 1.000
_diffrn_measured_fraction_theta_max 1.000
_diffrn_measurement_device_type 'Bruker APEX-II CCD'
_diffrn_measurement_method '\f and \w scans'
_diffrn_radiation_monochromator graphite
_diffrn_radiation_source 'fine-focus sealed tube'
_diffrn_radiation_type MoK\a
_diffrn_radiation_wavelength 0.71073
_diffrn_reflns_av_R_equivalents 0.0201
_diffrn_reflns_av_sigmaI/netI 0.0238
_diffrn_reflns_limit_h_max 17
_diffrn_reflns_limit_h_min -17
_diffrn_reflns_limit_k_max 6
_diffrn_reflns_limit_k_min -7
_diffrn_reflns_limit_l_max 15
_diffrn_reflns_limit_l_min -18
_diffrn_reflns_number 6308
_diffrn_reflns_theta_full 25.20
_diffrn_reflns_theta_max 25.20
_diffrn_reflns_theta_min 1.83
_exptl_absorpt_coefficient_mu 0.879
_exptl_absorpt_correction_T_max 0.9172
_exptl_absorpt_correction_T_min 0.8438
_exptl_absorpt_correction_type multi-scan
_exptl_crystal_colour colorless
_exptl_crystal_density_diffrn 1.438
_exptl_crystal_density_method 'not measured'
_exptl_crystal_description block
_exptl_crystal_F_000 582
_exptl_crystal_size_max 0.20
_exptl_crystal_size_mid 0.10
_exptl_crystal_size_min 0.10
_refine_diff_density_max 0.232
_refine_diff_density_min -0.256
_refine_diff_density_rms 0.045
_refine_ls_extinction_method none
_refine_ls_goodness_of_fit_ref 1.028
_refine_ls_hydrogen_treatment mixed
_refine_ls_matrix_type full
_refine_ls_number_parameters 178
_refine_ls_number_reflns 2341
_refine_ls_number_restraints 0
_refine_ls_restrained_S_all 1.028
_refine_ls_R_factor_all 0.0364
_refine_ls_R_factor_gt 0.0299
_refine_ls_shift/su_max 0.000
_refine_ls_shift/su_mean 0.000
_refine_ls_structure_factor_coef Fsqd
_refine_ls_weighting_details 'calc w=1/[\s^2^(Fo^2^)+(0.0394P)^2^+0.6573P] where P=(Fo^2^+2Fc^2^)/3'
_refine_ls_weighting_scheme calc
_refine_ls_wR_factor_gt 0.0773
_refine_ls_wR_factor_ref 0.0818
_reflns_number_gt 2004
_reflns_number_total 2341
_reflns_threshold_expression >2sigma(I)
_cod_data_source_file c4ce01994f2.cif
_cod_data_source_block 5
_cod_depositor_comments
;
The following automatic conversions were performed:

'_symmetry_cell_setting' value 'Monoclinic' changed to 'monoclinic'
according to
/usr/data/users/saulius/crontab/automatic-downloads/rss-feeds/RSC/lib/dictionaries/cif_core.dic
dictionary named 'cif_core.dic' version 2.4.2 from 2011-04-26.

Automatic conversion script
Id: cif_fix_values 2935 2014-11-11 08:27:57Z andrius 

 Adding full bibliography for 7219087--7219092.cif.
;
_cod_original_sg_symbol_H-M P2(1)/n
_cod_database_code 7219091

loop_
_symmetry_equiv_pos_as_xyz
'x, y, z'
'-x+1/2, y+1/2, -z+1/2'
'-x, -y, -z'
'x-1/2, -y-1/2, z-1/2'

loop_
_atom_site_label
_atom_site_type_symbol
_atom_site_fract_x
_atom_site_fract_y
_atom_site_fract_z
_atom_site_U_iso_or_equiv
_atom_site_adp_type
_atom_site_occupancy
_atom_site_symmetry_multiplicity
_atom_site_calc_flag
_atom_site_refinement_flags
Cu1 Cu 0.0000 1.0000 1.0000 0.03317(13) Uani 1 2 d S
C15 C 0.43508(15) 0.5940(4) 0.64867(13) 0.0396(5) Uani 1 1 d .
C12 C 0.40196(13) 0.5688(4) 0.73774(13) 0.0343(5) Uani 1 1 d .
C13 C 0.42009(14) 0.3705(4) 0.78572(13) 0.0418(5) Uani 1 1 d .
H13A H 0.4542 0.2546 0.7634 0.050 Uiso 1 1 calc R
C14 C 0.38791(15) 0.3448(4) 0.86616(14) 0.0430(5) Uani 1 1 d .
H14A H 0.4009 0.2115 0.8978 0.052 Uiso 1 1 calc R
C9 C 0.33642(14) 0.5141(3) 0.90081(13) 0.0349(5) Uani 1 1 d .
C10 C 0.31748(16) 0.7104(4) 0.85273(14) 0.0444(5) Uani 1 1 d .
H10A H 0.2827 0.8253 0.8748 0.053 Uiso 1 1 calc R
C11 C 0.35008(16) 0.7371(4) 0.77164(14) 0.0452(5) Uani 1 1 d .
H11A H 0.3368 0.8700 0.7398 0.054 Uiso 1 1 calc R
C1 C 0.19859(14) 0.9584(4) 1.08659(12) 0.0341(5) Uani 1 1 d .
C6 C 0.27597(14) 0.8239(4) 1.07732(13) 0.0389(5) Uani 1 1 d .
C5 C 0.36161(16) 0.8700(5) 1.12151(16) 0.0570(7) Uani 1 1 d .
H5A H 0.4128 0.7793 1.1152 0.068 Uiso 1 1 calc R
C4 C 0.36690(18) 1.0584(6) 1.17545(18) 0.0658(8) Uani 1 1 d .
H4A H 0.4234 1.0963 1.2060 0.079 Uiso 1 1 calc R
C3 C 0.29024(18) 1.1938(5) 1.18563(15) 0.0564(7) Uani 1 1 d .
H3A H 0.2969 1.3184 1.2232 0.068 Uiso 1 1 calc R
C2 C 0.20512(16) 1.1481(4) 1.14171(13) 0.0420(5) Uani 1 1 d .
H2A H 0.1542 1.2392 1.1484 0.050 Uiso 1 1 calc R
C7 C 0.15509(14) 0.6873(4) 0.99614(13) 0.0395(5) Uani 1 1 d .
H7A H 0.1187 0.5944 0.9574 0.047 Uiso 1 1 calc R
C8 C 0.29904(18) 0.4655(4) 0.98710(15) 0.0471(6) Uani 1 1 d .
H8A H 0.2605 0.3307 0.9803 0.057 Uiso 1 1 calc R
H8B H 0.3504 0.4314 1.0307 0.057 Uiso 1 1 calc R
N1 N 0.12361(11) 0.8686(3) 1.03364(10) 0.0365(4) Uani 1 1 d .
N2 N 0.24539(12) 0.6505(3) 1.01979(11) 0.0389(4) Uani 1 1 d .
O1 O 0.48411(10) 0.4336(3) 0.62326(9) 0.0402(4) Uani 1 1 d .
O2 O 0.41172(14) 0.7628(3) 0.60343(11) 0.0649(5) Uani 1 1 d .

loop_
_atom_site_aniso_label
_atom_site_aniso_U_11
_atom_site_aniso_U_22
_atom_site_aniso_U_33
_atom_site_aniso_U_23
_atom_site_aniso_U_13
_atom_site_aniso_U_12
Cu1 0.0321(2) 0.0403(2) 0.0289(2) -0.00529(15) 0.01104(14) -0.00023(15)
C15 0.0422(12) 0.0448(13) 0.0327(11) 0.0052(10) 0.0082(9) -0.0027(11)
C12 0.0338(10) 0.0398(12) 0.0301(10) 0.0021(9) 0.0069(8) 0.0003(9)
C13 0.0439(12) 0.0457(14) 0.0381(11) 0.0038(10) 0.0145(9) 0.0155(10)
C14 0.0524(13) 0.0411(13) 0.0378(11) 0.0107(10) 0.0156(10) 0.0172(11)
C9 0.0359(10) 0.0378(12) 0.0321(11) 0.0021(9) 0.0082(8) 0.0060(9)
C10 0.0574(14) 0.0361(12) 0.0425(12) 0.0010(10) 0.0178(10) 0.0142(11)
C11 0.0610(14) 0.0336(12) 0.0423(12) 0.0074(10) 0.0122(10) 0.0097(11)
C1 0.0380(11) 0.0405(13) 0.0246(10) 0.0013(8) 0.0072(8) 0.0015(9)
C6 0.0417(12) 0.0464(13) 0.0298(10) 0.0030(9) 0.0094(9) 0.0028(10)
C5 0.0416(13) 0.0741(19) 0.0541(15) 0.0007(14) -0.0009(11) 0.0086(13)
C4 0.0486(15) 0.092(2) 0.0536(16) -0.0057(15) -0.0096(12) -0.0077(15)
C3 0.0715(17) 0.0576(16) 0.0388(13) -0.0080(12) -0.0002(12) -0.0150(14)
C2 0.0536(13) 0.0412(13) 0.0321(11) -0.0044(10) 0.0092(10) -0.0015(10)
C7 0.0435(12) 0.0415(13) 0.0349(11) -0.0070(10) 0.0105(9) 0.0002(10)
C8 0.0613(15) 0.0438(14) 0.0401(12) 0.0042(10) 0.0228(11) 0.0173(11)
N1 0.0363(9) 0.0416(11) 0.0327(9) -0.0064(8) 0.0090(7) 0.0011(8)
N2 0.0434(10) 0.0422(11) 0.0331(9) -0.0013(8) 0.0126(8) 0.0087(8)
O1 0.0390(8) 0.0510(10) 0.0325(7) 0.0053(7) 0.0127(6) 0.0048(7)
O2 0.0985(14) 0.0508(11) 0.0496(10) 0.0203(9) 0.0274(9) 0.0183(10)

loop_
_atom_type_symbol
_atom_type_description
_atom_type_scat_dispersion_real
_atom_type_scat_dispersion_imag
_atom_type_scat_source
C C 0.0033 0.0016 'International Tables Vol C Tables 4.2.6.8 and 6.1.1.4'
H H 0.0000 0.0000 'International Tables Vol C Tables 4.2.6.8 and 6.1.1.4'
N N 0.0061 0.0033 'International Tables Vol C Tables 4.2.6.8 and 6.1.1.4'
O O 0.0106 0.0060 'International Tables Vol C Tables 4.2.6.8 and 6.1.1.4'
Cu Cu 0.3201 1.2651 'International Tables Vol C Tables 4.2.6.8 and 6.1.1.4'

loop_
_geom_angle_atom_site_label_1
_geom_angle_atom_site_label_2
_geom_angle_atom_site_label_3
_geom_angle
_geom_angle_site_symmetry_1
_geom_angle_site_symmetry_3
O1 Cu1 O1 180.0 4_576 2_556
O1 Cu1 N1 91.44(6) 4_576 .
O1 Cu1 N1 88.56(6) 2_556 .
O1 Cu1 N1 88.56(6) 4_576 3_577
O1 Cu1 N1 91.44(6) 2_556 3_577
N1 Cu1 N1 180.00(11) . 3_577
O2 C15 O1 123.5(2) . .
O2 C15 C12 119.6(2) . .
O1 C15 C12 116.90(19) . .
C13 C12 C11 118.77(19) . .
C13 C12 C15 120.22(19) . .
C11 C12 C15 120.96(19) . .
C14 C13 C12 120.3(2) . .
C14 C13 H13A 119.8 . .
C12 C13 H13A 119.8 . .
C13 C14 C9 121.1(2) . .
C13 C14 H14A 119.4 . .
C9 C14 H14A 119.4 . .
C10 C9 C14 118.61(19) . .
C10 C9 C8 123.75(18) . .
C14 C9 C8 117.52(18) . .
C9 C10 C11 120.4(2) . .
C9 C10 H10A 119.8 . .
C11 C10 H10A 119.8 . .
C12 C11 C10 120.8(2) . .
C12 C11 H11A 119.6 . .
C10 C11 H11A 119.6 . .
N1 C1 C6 108.52(18) . .
N1 C1 C2 130.80(19) . .
C6 C1 C2 120.7(2) . .
C5 C6 N2 131.8(2) . .
C5 C6 C1 122.4(2) . .
N2 C6 C1 105.80(18) . .
C6 C5 C4 116.2(2) . .
C6 C5 H5A 121.9 . .
C4 C5 H5A 121.9 . .
C5 C4 C3 122.1(2) . .
C5 C4 H4A 118.9 . .
C3 C4 H4A 118.9 . .
C2 C3 C4 121.7(2) . .
C2 C3 H3A 119.1 . .
C4 C3 H3A 119.1 . .
C3 C2 C1 116.9(2) . .
C3 C2 H2A 121.5 . .
C1 C2 H2A 121.5 . .
N1 C7 N2 112.90(19) . .
N1 C7 H7A 123.5 . .
N2 C7 H7A 123.5 . .
N2 C8 C9 114.71(18) . .
N2 C8 H8A 108.6 . .
C9 C8 H8A 108.6 . .
N2 C8 H8B 108.6 . .
C9 C8 H8B 108.6 . .
H8A C8 H8B 107.6 . .
C7 N1 C1 105.83(17) . .
C7 N1 Cu1 123.54(14) . .
C1 N1 Cu1 129.79(14) . .
C7 N2 C6 106.93(17) . .
C7 N2 C8 124.90(19) . .
C6 N2 C8 128.13(19) . .
C15 O1 Cu1 106.08(13) . 2_546

loop_
_geom_bond_atom_site_label_1
_geom_bond_atom_site_label_2
_geom_bond_distance
_geom_bond_site_symmetry_2
Cu1 O1 1.9710(14) 4_576
Cu1 O1 1.9710(14) 2_556
Cu1 N1 1.9769(17) .
Cu1 N1 1.9770(17) 3_577
C15 O2 1.237(3) .
C15 O1 1.270(3) .
C15 C12 1.507(3) .
C12 C13 1.388(3) .
C12 C11 1.381(3) .
C13 C14 1.377(3) .
C13 H13A 0.9300 .
C14 C9 1.387(3) .
C14 H14A 0.9300 .
C9 C10 1.381(3) .
C9 C8 1.514(3) .
C10 C11 1.389(3) .
C10 H10A 0.9300 .
C11 H11A 0.9300 .
C1 N1 1.393(3) .
C1 C6 1.397(3) .
C1 C2 1.396(3) .
C6 C5 1.382(3) .
C6 N2 1.390(3) .
C5 C4 1.380(4) .
C5 H5A 0.9300 .
C4 C3 1.394(4) .
C4 H4A 0.9300 .
C3 C2 1.373(3) .
C3 H3A 0.9300 .
C2 H2A 0.9300 .
C7 N1 1.317(3) .
C7 N2 1.345(3) .
C7 H7A 0.9300 .
C8 N2 1.460(3) .
C8 H8A 0.9700 .
C8 H8B 0.9700 .
O1 Cu1 1.9710(14) 2_546
